data_7217576
loop_
_publ_author_name
'Hsu, Wayne'
'Li, Yu-Sian'
'He, Hsiu-Yi'
'Chen, Kuan-Ting'
'Wu, Hong-Sheng'
'Proserpio, Davide M.'
'Chen, Jhy-Der'
'Wang, Ju-Chun'

_publ_section_title
;
 Stepwise formation of heteronuclear coordination networks based on
 quadruple-bonded dimolybdenum units containing formamidinate ligands
;
_journal_issue 32
_journal_name_full CrystEngComm
_journal_page_first 7385
_journal_paper_doi 10.1039/C4CE00474D
_journal_volume 16
_journal_year 2014
_chemical_formula_sum 'C44 H36 Cl7 Hg3.5 Mo2 N16'
_chemical_formula_weight 1930.98
_chemical_name_systematic
; 
 ? 
;
_space_group_IT_number 14
_symmetry_cell_setting monoclinic
_symmetry_space_group_name_Hall '-P 2yn'
_symmetry_space_group_name_H-M 'P 1 21/n 1'
_atom_sites_solution_hydrogens geom
_atom_sites_solution_primary direct
_atom_sites_solution_secondary difmap
_audit_creation_method SHELXL-97
_cell_angle_alpha 90.00
_cell_angle_beta 95.517(2)
_cell_angle_gamma 90.00
_cell_formula_units_Z 2
_cell_length_a 12.8206(7)
_cell_length_b 12.7766(7)
_cell_length_c 17.2962(9)
_cell_measurement_reflns_used 9902
_cell_measurement_temperature 99(2)
_cell_measurement_theta_max 28.24
_cell_measurement_theta_min 2.37
_cell_volume 2820.1(3)
_computing_cell_refinement 'Bruker SAINT'
_computing_data_collection 'Bruker APEX2'
_computing_data_reduction 'Bruker SAINT'
_computing_molecular_graphics 'Bruker SHELXTL'
_computing_publication_material 'Bruker SHELXTL'
_computing_structure_refinement 'SHELXL-97 (Sheldrick, 1997)'
_computing_structure_solution 'SHELXS-97 (Sheldrick, 1990)'
_diffrn_ambient_temperature 99(2)
_diffrn_measured_fraction_theta_full 0.998
_diffrn_measured_fraction_theta_max 0.998
_diffrn_measurement_device_type 'Bruker APEX-II CCD'
_diffrn_measurement_method '\f and \w scans'
_diffrn_radiation_monochromator graphite
_diffrn_radiation_source 'fine-focus sealed tube'
_diffrn_radiation_type MoK\a
_diffrn_radiation_wavelength 0.71073
_diffrn_reflns_av_R_equivalents 0.0430
_diffrn_reflns_av_sigmaI/netI 0.0383
_diffrn_reflns_limit_h_max 13
_diffrn_reflns_limit_h_min -15
_diffrn_reflns_limit_k_max 15
_diffrn_reflns_limit_k_min -12
_diffrn_reflns_limit_l_max 21
_diffrn_reflns_limit_l_min -21
_diffrn_reflns_number 22370
_diffrn_reflns_theta_full 25.99
_diffrn_reflns_theta_max 25.99
_diffrn_reflns_theta_min 1.98
_diffrn_standards_number 0
_exptl_absorpt_coefficient_mu 10.304
_exptl_absorpt_correction_T_max 0.2324
_exptl_absorpt_correction_T_min 0.1480
_exptl_absorpt_correction_type multi-scan
_exptl_absorpt_process_details 'sadabs v2008/1(bruker axs, 2008)'
_exptl_crystal_colour red
_exptl_crystal_density_diffrn 2.274
_exptl_crystal_density_method 'not measured'
_exptl_crystal_description BLOCK
_exptl_crystal_F_000 1790
_exptl_crystal_size_max 0.30
_exptl_crystal_size_mid 0.20
_exptl_crystal_size_min 0.20
_refine_diff_density_max 3.190
_refine_diff_density_min -3.524
_refine_diff_density_rms 0.302
_refine_ls_extinction_method none
_refine_ls_goodness_of_fit_ref 1.043
_refine_ls_hydrogen_treatment constr
_refine_ls_matrix_type full
_refine_ls_number_parameters 328
_refine_ls_number_reflns 5535
_refine_ls_number_restraints 3
_refine_ls_restrained_S_all 1.043
_refine_ls_R_factor_all 0.0742
_refine_ls_R_factor_gt 0.0598
_refine_ls_shift/su_max 0.004
_refine_ls_shift/su_mean 0.000
_refine_ls_structure_factor_coef Fsqd
_refine_ls_weighting_details 'calc w=1/[\s^2^(Fo^2^)+(0.0656P)^2^+104.3541P] where P=(Fo^2^+2Fc^2^)/3'
_refine_ls_weighting_scheme calc
_refine_ls_wR_factor_gt 0.1541
_refine_ls_wR_factor_ref 0.1631
_reflns_number_gt 4571
_reflns_number_total 5535
_reflns_threshold_expression >2sigma(I)
_cod_duplicate_entry 7215487
_cod_data_source_file c4ce00474d2.cif
_cod_data_source_block 4
_cod_depositor_comments
;
The following automatic conversions were performed:

'_symmetry_cell_setting' value 'Monoclinic' changed to 'monoclinic'
according to
/usr/data/users/saulius/crontab/automatic-downloads/current/RSC/lib/dictionaries/cif_core.dic
dictionary named 'cif_core.dic' version 2.4.2 from 2011-04-26.

Automatic conversion script
Id: cif_fix_values 2281 2013-09-26 08:29:07Z andrius 
;
_cod_original_sg_symbol_H-M P2(1)/n
_cod_original_formula_sum 'C44 H36 Cl7 Hg3.50 Mo2 N16'
_cod_database_code 7217576

loop_
_symmetry_equiv_pos_as_xyz
'x, y, z'
'-x+1/2, y+1/2, -z+1/2'
'-x, -y, -z'
'x-1/2, -y-1/2, z-1/2'

loop_
_atom_site_label
_atom_site_type_symbol
_atom_site_fract_x
_atom_site_fract_y
_atom_site_fract_z
_atom_site_U_iso_or_equiv
_atom_site_adp_type
_atom_site_occupancy
_atom_site_symmetry_multiplicity
_atom_site_calc_flag
_atom_site_refinement_flags
_atom_site_disorder_assembly
_atom_site_disorder_group
Hg1 Hg 0.45586(4) 1.08075(4) 0.24624(3) 0.03385(18) Uani 1 1 d . . .
Hg2 Hg 0.5000 0.5000 0.0000 0.0323(2) Uani 1 2 d S . .
Hg3 Hg 0.7452(2) 0.6204(2) 0.15813(15) 0.0609(6) Uani 0.30 1 d P . .
Mo1 Mo 0.46744(7) 0.45696(7) 0.54344(5) 0.0144(2) Uani 1 1 d . . .
Cl1 Cl 0.5484(4) 1.1866(4) 0.3451(2) 0.0529(10) Uani 1 1 d . . .
Cl2 Cl 0.3220(4) 1.0761(5) 0.1453(3) 0.0757(15) Uani 1 1 d . . .
Cl3 Cl 0.6521(3) 0.6403(3) 0.0378(3) 0.0447(9) Uani 1 1 d . . .
Cl4 Cl 0.6677(16) 0.7397(15) 0.2321(10) 0.084(7) Uani 0.30 1 d P . .
N1 N 0.4244(10) 0.9314(10) 0.3209(8) 0.045(3) Uani 1 1 d D . .
N2 N 0.4125(8) 0.6634(8) 0.4575(6) 0.025(2) Uani 1 1 d . . .
N3 N 0.3392(8) 0.5644(8) 0.5498(6) 0.026(2) Uani 1 1 d . . .
N4 N 0.0948(19) 0.500(2) 0.6838(15) 0.028(5) Uiso 0.50 1 d P . 1
N4' N 0.078(2) 0.466(2) 0.6614(15) 0.033(6) Uiso 0.50 1 d P . 2
N5 N 0.4736(8) 0.4824(9) 0.1271(6) 0.026(2) Uani 1 1 d . . .
N6 N 0.4420(8) 0.4578(8) 0.3655(5) 0.022(2) Uani 1 1 d . . .
N7 N 0.3671(7) 0.3660(8) 0.4604(5) 0.020(2) Uani 1 1 d . . .
N8 N 0.1378(8) 0.1443(8) 0.5042(7) 0.029(2) Uani 1 1 d . . .
Cl5 Cl 0.815(2) 0.446(2) 0.1712(17) 0.050(6) Uiso 0.15 1 d P . 1
Cl5' Cl 0.732(3) 0.431(3) 0.192(2) 0.076(10) Uani 0.15 1 d P . 2
C1 C 0.396(3) 0.934(3) 0.394(2) 0.021(7) Uiso 0.33 1 d P A 1
H1A H 0.3786 1.0001 0.4140 0.025 Uiso 0.33 1 calc PR A 1
C2 C 0.388(2) 0.850(2) 0.4419(18) 0.011(6) Uiso 0.33 1 d P A 1
H2A H 0.3685 0.8574 0.4930 0.014 Uiso 0.33 1 calc PR A 1
C4 C 0.442(3) 0.742(3) 0.337(2) 0.021(7) Uiso 0.33 1 d P A 1
H4A H 0.4577 0.6750 0.3165 0.025 Uiso 0.33 1 calc PR A 1
C5 C 0.446(3) 0.832(3) 0.294(2) 0.019(7) Uiso 0.33 1 d P A 1
H5A H 0.4652 0.8261 0.2429 0.022 Uiso 0.33 1 calc PR A 1
C1' C 0.348(4) 0.899(4) 0.347(3) 0.051(12) Uiso 0.33 1 d P A 2
H1'A H 0.2851 0.9346 0.3296 0.061 Uiso 0.33 1 calc PR A 2
C2' C 0.337(5) 0.821(5) 0.394(3) 0.059(14) Uiso 0.33 1 d P A 2
H2'A H 0.2725 0.8139 0.4162 0.071 Uiso 0.33 1 calc PR A 2
C4' C 0.512(3) 0.777(3) 0.377(2) 0.029(8) Uiso 0.33 1 d P A 2
H4'A H 0.5725 0.7349 0.3889 0.035 Uiso 0.33 1 calc PR A 2
C5' C 0.515(4) 0.858(4) 0.328(3) 0.056(13) Uiso 0.33 1 d P A 2
H5'A H 0.5725 0.8677 0.2978 0.067 Uiso 0.33 1 calc PR A 2
C1" C 0.449(3) 0.943(4) 0.403(3) 0.051(13) Uiso 0.33 1 d PD A 3
H1"A H 0.4666 1.0096 0.4246 0.061 Uiso 0.33 1 calc PR A 3
C2" C 0.447(3) 0.857(4) 0.452(3) 0.047(12) Uiso 0.33 1 d PD A 3
H2"A H 0.4678 0.8611 0.5061 0.056 Uiso 0.33 1 calc PR A 3
C4" C 0.382(4) 0.760(6) 0.340(4) 0.071(17) Uiso 0.33 1 d PD A 3
H4"A H 0.3563 0.6982 0.3143 0.085 Uiso 0.33 1 calc PR A 3
C5" C 0.385(4) 0.852(5) 0.296(4) 0.058(14) Uiso 0.33 1 d PD A 3
H5"A H 0.3540 0.8517 0.2442 0.069 Uiso 0.33 1 calc PR A 3
C3 C 0.4109(10) 0.7548(10) 0.4136(7) 0.027(3) Uiso 1 1 d D . .
C6 C 0.3364(10) 0.6497(10) 0.5043(7) 0.026(3) Uiso 1 1 d . . .
H6A H 0.2815 0.6995 0.5054 0.031 Uiso 1 1 calc R . .
C9 C 0.259(2) 0.553(3) 0.5953(19) 0.024(8) Uiso 0.50 1 d P . 1
C10 C 0.278(3) 0.508(3) 0.668(2) 0.049(8) Uiso 0.50 1 d P . 1
H10A H 0.3475 0.4954 0.6895 0.059 Uiso 0.50 1 calc PR . 1
C11 C 0.192(3) 0.482(3) 0.712(2) 0.046(8) Uiso 0.50 1 d P . 1
H11A H 0.2050 0.4511 0.7619 0.055 Uiso 0.50 1 calc PR . 1
C12 C 0.384(3) 0.483(3) 0.153(2) 0.047(8) Uiso 0.50 1 d P B 1
H12A H 0.3238 0.4866 0.1166 0.056 Uiso 0.50 1 calc PR B 1
C13 C 0.370(3) 0.478(3) 0.233(2) 0.049(8) Uiso 0.50 1 d P B 1
H13A H 0.3013 0.4832 0.2486 0.059 Uiso 0.50 1 calc PR B 1
C15 C 0.550(3) 0.450(3) 0.255(2) 0.048(8) Uiso 0.50 1 d P B 1
H15A H 0.6105 0.4366 0.2899 0.058 Uiso 0.50 1 calc PR B 1
C16 C 0.556(3) 0.455(3) 0.1762(19) 0.045(7) Uiso 0.50 1 d P B 1
H16A H 0.6208 0.4381 0.1561 0.054 Uiso 0.50 1 calc PR B 1
C9' C 0.242(2) 0.533(3) 0.5796(19) 0.024(8) Uiso 0.50 1 d P . 2
C10' C 0.246(2) 0.441(2) 0.6248(17) 0.036(6) Uiso 0.50 1 d P . 2
H10B H 0.3060 0.3974 0.6277 0.043 Uiso 0.50 1 calc PR . 2
C11' C 0.161(3) 0.414(3) 0.665(2) 0.049(8) Uiso 0.50 1 d P . 2
H11B H 0.1661 0.3540 0.6976 0.059 Uiso 0.50 1 calc PR . 2
C12' C 0.4796(18) 0.5697(19) 0.1744(13) 0.020(5) Uiso 0.50 1 d P B 2
H12B H 0.4933 0.6358 0.1523 0.024 Uiso 0.50 1 calc PR B 2
C13' C 0.4667(19) 0.564(2) 0.2517(15) 0.026(5) Uiso 0.50 1 d P B 2
H13B H 0.4701 0.6259 0.2828 0.031 Uiso 0.50 1 calc PR B 2
C15' C 0.4315(17) 0.3834(18) 0.2318(13) 0.019(4) Uiso 0.50 1 d P B 2
H15B H 0.4094 0.3175 0.2497 0.023 Uiso 0.50 1 calc PR B 2
C16' C 0.4454(19) 0.395(2) 0.1578(15) 0.026(5) Uiso 0.50 1 d P B 2
H16B H 0.4344 0.3355 0.1248 0.031 Uiso 0.50 1 calc PR B 2
C14 C 0.4482(9) 0.4658(10) 0.2846(7) 0.022(2) Uiso 1 1 d . . .
C17 C 0.3744(9) 0.3857(10) 0.3868(7) 0.023(2) Uiso 1 1 d . . .
H17A H 0.3314 0.3487 0.3481 0.027 Uiso 1 1 calc R . .
C20 C 0.2902(9) 0.2912(10) 0.4767(7) 0.023(2) Uiso 1 1 d . . .
C18 C 0.224(3) 0.117(3) 0.471(2) 0.059(9) Uiso 0.50 1 d P . 1
H18A H 0.2307 0.0470 0.4539 0.070 Uiso 0.50 1 calc PR . 1
C19 C 0.304(3) 0.187(3) 0.460(2) 0.051(8) Uiso 0.50 1 d P . 1
H19A H 0.3667 0.1628 0.4412 0.061 Uiso 0.50 1 calc PR . 1
C21 C 0.195(2) 0.316(3) 0.5077(18) 0.042(7) Uiso 0.50 1 d P . 1
H21A H 0.1810 0.3863 0.5217 0.051 Uiso 0.50 1 calc PR . 1
C22 C 0.123(2) 0.241(2) 0.5175(16) 0.033(6) Uiso 0.50 1 d P . 1
H22A H 0.0578 0.2607 0.5353 0.040 Uiso 0.50 1 calc PR . 1
C18' C 0.118(2) 0.225(2) 0.4603(18) 0.040(7) Uiso 0.50 1 d P . 2
H18B H 0.0478 0.2342 0.4390 0.047 Uiso 0.50 1 calc PR . 2
C19' C 0.189(2) 0.299(2) 0.4415(16) 0.033(6) Uiso 0.50 1 d P . 2
H19B H 0.1692 0.3532 0.4056 0.040 Uiso 0.50 1 calc PR . 2
C21' C 0.3132(19) 0.2047(19) 0.5278(14) 0.022(5) Uiso 0.50 1 d P . 2
H21B H 0.3814 0.1950 0.5534 0.027 Uiso 0.50 1 calc PR . 2
C22' C 0.2352(19) 0.137(2) 0.5386(15) 0.026(5) Uiso 0.50 1 d P . 2
H22B H 0.2506 0.0805 0.5733 0.031 Uiso 0.50 1 calc PR . 2
C7 C 0.0747(11) 0.5475(12) 0.6152(10) 0.041(4) Uani 0.50 1 d P . 1
H7A H 0.0039 0.5600 0.5960 0.049 Uiso 0.50 1 calc PR . 1
C8 C 0.1537(12) 0.5793(13) 0.5711(9) 0.041(4) Uani 0.50 1 d P . 1
H8A H 0.1373 0.6187 0.5249 0.049 Uiso 0.50 1 calc PR . 1
C7' C 0.0747(11) 0.5475(12) 0.6152(10) 0.041(4) Uani 0.50 1 d P . 2
H7B H 0.0126 0.5884 0.6116 0.049 Uiso 0.50 1 calc PR . 2
C8' C 0.1537(12) 0.5793(13) 0.5711(9) 0.041(4) Uani 0.50 1 d P . 2
H8B H 0.1419 0.6349 0.5348 0.049 Uiso 0.50 1 calc PR . 2

loop_
_atom_site_aniso_label
_atom_site_aniso_U_11
_atom_site_aniso_U_22
_atom_site_aniso_U_33
_atom_site_aniso_U_23
_atom_site_aniso_U_13
_atom_site_aniso_U_12
Hg1 0.0312(3) 0.0357(3) 0.0363(3) 0.0058(2) 0.0114(2) 0.0030(2)
Hg2 0.0484(5) 0.0334(4) 0.0174(3) 0.0081(3) 0.0147(3) 0.0249(3)
Hg3 0.0579(14) 0.0676(16) 0.0561(14) -0.0004(12) 0.0007(11) 0.0219(12)
Mo1 0.0140(4) 0.0159(4) 0.0139(4) 0.0002(3) 0.0035(3) -0.0033(3)
Cl1 0.056(2) 0.055(2) 0.046(2) -0.0066(19) -0.0012(19) -0.002(2)
Cl2 0.069(3) 0.084(4) 0.068(3) 0.011(3) -0.022(3) 0.003(3)
Cl3 0.0417(19) 0.0314(18) 0.063(2) -0.0092(17) 0.0181(18) -0.0114(15)
Cl4 0.113(14) 0.083(12) 0.065(10) 0.051(9) 0.055(10) 0.073(11)
N1 0.044(7) 0.035(7) 0.056(8) 0.025(6) -0.001(6) -0.004(6)
N2 0.026(5) 0.025(5) 0.025(5) 0.009(4) 0.007(4) -0.002(4)
N3 0.026(5) 0.025(6) 0.029(6) 0.006(4) 0.011(4) 0.002(4)
N5 0.026(5) 0.034(6) 0.019(5) 0.004(4) 0.007(4) 0.003(4)
N6 0.027(5) 0.024(5) 0.014(5) 0.005(4) 0.004(4) -0.008(4)
N7 0.021(5) 0.020(5) 0.018(5) 0.002(4) 0.000(4) -0.008(4)
N8 0.020(5) 0.022(5) 0.046(7) 0.001(5) 0.007(5) -0.006(4)
Cl5' 0.08(2) 0.06(2) 0.09(3) -0.004(18) 0.00(2) -0.002(17)
C7 0.026(7) 0.042(9) 0.055(9) 0.012(7) 0.009(6) -0.003(6)
C8 0.035(8) 0.049(9) 0.039(8) 0.014(7) 0.005(6) 0.000(7)
C7' 0.026(7) 0.042(9) 0.055(9) 0.012(7) 0.009(6) -0.003(6)
C8' 0.035(8) 0.049(9) 0.039(8) 0.014(7) 0.005(6) 0.000(7)

loop_
_atom_type_symbol
_atom_type_description
_atom_type_scat_dispersion_real
_atom_type_scat_dispersion_imag
_atom_type_scat_source
C C 0.0033 0.0016 'International Tables Vol C Tables 4.2.6.8 and 6.1.1.4'
H H 0.0000 0.0000 'International Tables Vol C Tables 4.2.6.8 and 6.1.1.4'
N N 0.0061 0.0033 'International Tables Vol C Tables 4.2.6.8 and 6.1.1.4'
Cl Cl 0.1484 0.1585 'International Tables Vol C Tables 4.2.6.8 and 6.1.1.4'
Mo Mo -1.6832 0.6857 'International Tables Vol C Tables 4.2.6.8 and 6.1.1.4'
Hg Hg -2.3894 9.2266 'International Tables Vol C Tables 4.2.6.8 and 6.1.1.4'

loop_
_geom_angle_atom_site_label_1
_geom_angle_atom_site_label_2
_geom_angle_atom_site_label_3
_geom_angle
_geom_angle_site_symmetry_1
_geom_angle_site_symmetry_3
N4' Hg1 Cl2 90.7(7) 4_675 .
N4' Hg1 N1 107.3(8) 4_675 .
Cl2 Hg1 N1 103.7(4) . .
N4' Hg1 N4 14.6(7) 4_675 4_675
Cl2 Hg1 N4 100.2(6) . 4_675
N1 Hg1 N4 94.1(7) . 4_675
N4' Hg1 Cl1 106.1(6) 4_675 .
Cl2 Hg1 Cl1 145.68(19) . .
N1 Hg1 Cl1 99.5(4) . .
N4 Hg1 Cl1 103.0(6) 4_675 .
N5 Hg2 N5 180.0(6) . 3_665
N5 Hg2 N8 86.1(4) . 2
N5 Hg2 N8 93.9(4) 3_665 2
N5 Hg2 N8 93.9(4) . 4_665
N5 Hg2 N8 86.1(4) 3_665 4_665
N8 Hg2 N8 180.000(1) 2 4_665
N5 Hg2 Cl3 89.8(3) . 3_665
N5 Hg2 Cl3 90.2(3) 3_665 3_665
N8 Hg2 Cl3 89.5(3) 2 3_665
N8 Hg2 Cl3 90.5(3) 4_665 3_665
N5 Hg2 Cl3 90.2(3) . .
N5 Hg2 Cl3 89.8(3) 3_665 .
N8 Hg2 Cl3 90.5(3) 2 .
N8 Hg2 Cl3 89.5(3) 4_665 .
Cl3 Hg2 Cl3 180.00(18) 3_665 .
Cl4 Hg3 Cl3 102.5(5) . .
Cl4 Hg3 Cl5 138.3(8) . .
Cl3 Hg3 Cl5 110.0(7) . .
Cl4 Hg3 Cl5' 118.3(11) . .
Cl3 Hg3 Cl5' 106.0(9) . .
Cl5 Hg3 Cl5' 27.7(11) . .
Cl4 Hg3 C11 88.2(8) . 3_666
Cl3 Hg3 C11 154.8(7) . 3_666
Cl5 Hg3 C11 52.0(10) . 3_666
Cl5' Hg3 C11 49.4(12) . 3_666
Cl4 Hg3 Cl1 105.9(6) . 2_645
Cl3 Hg3 Cl1 110.96(16) . 2_645
Cl5 Hg3 Cl1 86.3(7) . 2_645
Cl5' Hg3 Cl1 112.7(10) . 2_645
C11 Hg3 Cl1 87.3(7) 3_666 2_645
Mo1 Mo1 N3 93.5(3) 3_666 .
Mo1 Mo1 N6 92.0(3) 3_666 3_666
N3 Mo1 N6 90.1(4) . 3_666
Mo1 Mo1 N7 93.3(3) 3_666 .
N3 Mo1 N7 88.2(4) . .
N6 Mo1 N7 174.5(3) 3_666 .
Mo1 Mo1 N2 92.0(3) 3_666 3_666
N3 Mo1 N2 174.2(4) . 3_666
N6 Mo1 N2 91.8(4) 3_666 3_666
N7 Mo1 N2 89.5(4) . 3_666
Hg1 Cl1 Hg3 102.71(16) . 2_655
Hg3 Cl3 Hg2 116.46(17) . .
C1' N1 C5" 60(3) . .
C1' N1 C1 49(3) . .
C5" N1 C1 102(3) . .
C1' N1 C5 90(3) . .
C5" N1 C5 36(2) . .
C1 N1 C5 114(2) . .
C1' N1 C1" 77(3) . .
C5" N1 C1" 119(4) . .
C1 N1 C1" 28.8(19) . .
C5 N1 C1" 113(3) . .
C1' N1 C5' 114(4) . .
C5" N1 C5' 78(3) . .
C1 N1 C5' 103(3) . .
C5 N1 C5' 43(2) . .
C1" N1 C5' 84(3) . .
C1' N1 Hg1 133(3) . .
C5" N1 Hg1 125(3) . .
C1 N1 Hg1 124.8(18) . .
C5 N1 Hg1 120.6(16) . .
C1" N1 Hg1 115(2) . .
C5' N1 Hg1 112(2) . .
C6 N2 C3 117.8(11) . .
C6 N2 Mo1 118.0(8) . 3_666
C3 N2 Mo1 124.1(8) . 3_666
C6 N3 C9 116.7(16) . .
C6 N3 C9' 117.2(15) . .
C9 N3 C9' 16.5(17) . .
C6 N3 Mo1 117.7(8) . .
C9 N3 Mo1 125.6(14) . .
C9' N3 Mo1 121.9(14) . .
C11 N4 C7 120(2) . .
C11 N4 Hg1 118(2) . 4_576
C7 N4 Hg1 120.4(16) . 4_576
C11' N4' Hg1 117(2) . 4_576
C12 N5 C16' 64.3(19) . .
C12 N5 C16 118(2) . .
C16' N5 C16 75.5(19) . .
C12 N5 C12' 77.9(19) . .
C16' N5 C12' 117.0(17) . .
C16 N5 C12' 80.9(18) . .
C12 N5 Hg2 124.4(17) . .
C16' N5 Hg2 123.5(13) . .
C16 N5 Hg2 117.2(16) . .
C12' N5 Hg2 119.3(12) . .
C17 N6 C14 114.9(10) . .
C17 N6 Mo1 117.6(8) . 3_666
C14 N6 Mo1 127.4(8) . 3_666
C17 N7 C20 116.0(10) . .
C17 N7 Mo1 116.6(8) . .
C20 N7 Mo1 127.4(7) . .
C22 N8 C18' 46.2(18) . .
C22 N8 C22' 97.8(18) . .
C18' N8 C22' 115.9(19) . .
C22 N8 C18 118(2) . .
C18' N8 C18 94(2) . .
C22' N8 C18 53(2) . .
C22 N8 Hg2 126.0(14) . 2_545
C18' N8 Hg2 117.8(15) . 2_545
C22' N8 Hg2 125.5(13) . 2_545
C18 N8 Hg2 113.5(19) . 2_545
C11 Cl5 Hg3 69.9(12) 3_666 .
N1 C1 C2 126(3) . .
N1 C1 H1A 116.9 . .
C2 C1 H1A 116.9 . .
C3 C2 C1 117(3) . .
C3 C2 H2A 121.4 . .
C1 C2 H2A 121.4 . .
C5 C4 C3 115(3) . .
C5 C4 H4A 122.4 . .
C3 C4 H4A 122.4 . .
C4 C5 N1 125(3) . .
C4 C5 H5A 117.5 . .
N1 C5 H5A 117.5 . .
N1 C1' C2' 130(6) . .
N1 C1' H1'A 115.0 . .
C2' C1' H1'A 115.0 . .
C3 C2' C1' 123(5) . .
C3 C2' H2'A 118.5 . .
C1' C2' H2'A 118.5 . .
C5' C4' C3 119(4) . .
C5' C4' H4'A 120.5 . .
C3 C4' H4'A 120.5 . .
C4' C5' N1 118(4) . .
C4' C5' H5'A 121.1 . .
N1 C5' H5'A 121.1 . .
C2" C1" N1 120(5) . .
C2" C1" H1"A 119.8 . .
N1 C1" H1"A 119.8 . .
C1" C2" C3 116(4) . .
C1" C2" H2"A 122.0 . .
C3 C2" H2"A 122.0 . .
C3 C4" C5" 124(6) . .
C3 C4" H4"A 118.2 . .
C5" C4" H4"A 118.2 . .
N1 C5" C4" 124(6) . .
N1 C5" H5"A 118.2 . .
C4" C5" H5"A 118.2 . .
C2' C3 C4" 65(4) . .
C2' C3 C2 47(3) . .
C4" C3 C2 105(3) . .
C2' C3 N2 132(3) . .
C4" C3 N2 125(3) . .
C2 C3 N2 123.2(16) . .
C2' C3 C4 96(3) . .
C4" C3 C4 34(2) . .
C2 C3 C4 122(2) . .
N2 C3 C4 114.6(17) . .
C2' C3 C2" 75(3) . .
C4" C3 C2" 116(4) . .
C2 C3 C2" 30.3(17) . .
N2 C3 C2" 120(2) . .
C4 C3 C2" 114(2) . .
C2' C3 C4' 114(3) . .
C4" C3 C4' 76(3) . .
C2 C3 C4' 102(2) . .
N2 C3 C4' 114.6(18) . .
C4 C3 C4' 47(2) . .
C2" C3 C4' 77(2) . .
N2 C6 N3 118.7(11) . .
N2 C6 H6A 120.7 . .
N3 C6 H6A 120.7 . .
N3 C9 C10 120(3) . .
N3 C9 C8 124(2) . .
C10 C9 C8 117(3) . .
C9 C10 C11 120(3) . .
C9 C10 H10A 120.0 . .
C11 C10 H10A 120.0 . .
N4 C11 C10 121(3) . .
N4 C11 Cl5 98(2) . 3_666
C10 C11 Cl5 119(3) . 3_666
N4 C11 Hg3 127(2) . 3_666
C10 C11 Hg3 112(2) . 3_666
Cl5 C11 Hg3 58.1(11) 3_666 3_666
N4 C11 H11A 119.6 . .
C10 C11 H11A 119.6 . .
Cl5 C11 H11A 50.7 3_666 .
Hg3 C11 H11A 9.4 3_666 .
N5 C12 C13 123(3) . .
N5 C12 H12A 118.3 . .
C13 C12 H12A 118.3 . .
C14 C13 C12 121(3) . .
C14 C13 H13A 119.3 . .
C12 C13 H13A 119.3 . .
C16 C15 C14 119(3) . .
C16 C15 H15A 120.6 . .
C14 C15 H15A 120.6 . .
N5 C16 C15 121(3) . .
N5 C16 H16A 119.3 . .
C15 C16 H16A 119.3 . .
C10' C9' N3 116(2) . .
C11' C10' C9' 120(3) . .
C11' C10' H10B 120.1 . .
C9' C10' H10B 120.1 . .
N4' C11' C10' 123(3) . .
N4' C11' H11B 118.5 . .
C10' C11' H11B 118.5 . .
C13' C12' N5 122(2) . .
C13' C12' H12B 118.8 . .
N5 C12' H12B 118.8 . .
C12' C13' C14 119(2) . .
C12' C13' H13B 120.7 . .
C14 C13' H13B 120.7 . .
C16' C15' C14 122(2) . .
C16' C15' H15B 119.1 . .
C14 C15' H15B 119.1 . .
N5 C16' C15' 124(2) . .
N5 C16' H16B 118.0 . .
C15' C16' H16B 118.0 . .
C13 C14 C15' 64.8(19) . .
C13 C14 C13' 76.4(19) . .
C15' C14 C13' 115.5(16) . .
C13 C14 N6 125.7(19) . .
C15' C14 N6 125.0(14) . .
C13' C14 N6 119.4(14) . .
C13 C14 C15 116(2) . .
C15' C14 C15 75.8(17) . .
C13' C14 C15 78.1(18) . .
N6 C14 C15 118.2(17) . .
N7 C17 N6 120.5(11) . .
N7 C17 H17A 119.8 . .
N6 C17 H17A 119.8 . .
C19 C20 C19' 96(2) . .
C19 C20 C21 115(2) . .
C19' C20 C21 48.9(17) . .
C19 C20 N7 120.4(18) . .
C19' C20 N7 120.3(15) . .
C21 C20 N7 124.4(17) . .
C19 C20 C21' 50.1(18) . .
C19' C20 C21' 117.1(18) . .
C21 C20 C21' 94.2(18) . .
N7 C20 C21' 122.6(13) . .
N8 C18 C19 123(4) . .
N8 C18 H18A 118.5 . .
C19 C18 H18A 118.5 . .
C18 C19 C20 119(3) . .
C18 C19 H19A 120.5 . .
C20 C19 H19A 120.5 . .
C22 C21 C20 121(3) . .
C22 C21 H21A 119.7 . .
C20 C21 H21A 119.7 . .
N8 C22 C21 123(3) . .
N8 C22 H22A 118.4 . .
C21 C22 H22A 118.4 . .
N8 C18' C19' 127(3) . .
N8 C18' H18B 116.7 . .
C19' C18' H18B 116.7 . .
C18' C19' C20 117(3) . .
C18' C19' H19B 121.3 . .
C20 C19' H19B 121.3 . .
C22' C21' C20 118(2) . .
C22' C21' H21B 121.0 . .
C20 C21' H21B 121.0 . .
N8 C22' C21' 125(2) . .
N8 C22' H22B 117.6 . .
C21' C22' H22B 117.6 . .
N4 C7 C8 122.3(16) . .
N4 C7 H7A 118.9 . .
C8 C7 H7A 118.9 . .
C7 C8 C9 119.5(17) . .
C7 C8 H8A 120.3 . .
C9 C8 H8A 120.3 . .

loop_
_geom_bond_atom_site_label_1
_geom_bond_atom_site_label_2
_geom_bond_distance
_geom_bond_site_symmetry_2
Hg1 N4' 2.33(2) 4_675
Hg1 Cl2 2.328(5) .
Hg1 N1 2.361(12) .
Hg1 N4 2.40(2) 4_675
Hg1 Cl1 2.402(4) .
Hg2 N5 2.268(10) .
Hg2 N5 2.268(10) 3_665
Hg2 N8 2.550(10) 2
Hg2 N8 2.550(10) 4_665
Hg2 Cl3 2.684(4) 3_665
Hg2 Cl3 2.684(4) .
Hg3 Cl4 2.279(16) .
Hg3 Cl3 2.311(5) .
Hg3 Cl5 2.40(3) .
Hg3 Cl5' 2.49(4) .
Hg3 C11 2.66(4) 3_666
Hg3 Cl1 2.785(5) 2_645
Mo1 Mo1 2.0990(18) 3_666
Mo1 N3 2.152(10) .
Mo1 N6 2.159(10) 3_666
Mo1 N7 2.171(9) .
Mo1 N2 2.177(11) 3_666
Cl1 Hg3 2.785(5) 2_655
N1 C1' 1.19(6) .
N1 C5" 1.19(6) .
N1 C1 1.35(4) .
N1 C5 1.39(4) .
N1 C1" 1.44(6) .
N1 C5' 1.49(6) .
N2 C6 1.338(16) .
N2 C3 1.393(16) .
N2 Mo1 2.177(11) 3_666
N3 C6 1.343(16) .
N3 C9 1.36(3) .
N3 C9' 1.45(3) .
N4 C11 1.31(4) .
N4 C7 1.34(3) .
N4 Hg1 2.40(2) 4_576
N4' C11' 1.25(4) .
N4' Hg1 2.33(2) 4_576
N5 C12 1.27(4) .
N5 C16' 1.31(3) .
N5 C16 1.34(3) .
N5 C12' 1.38(3) .
N6 C17 1.340(15) .
N6 C14 1.414(15) .
N6 Mo1 2.159(10) 3_666
N7 C17 1.310(15) .
N7 C20 1.421(15) .
N8 C22 1.27(3) .
N8 C18' 1.29(3) .
N8 C22' 1.33(3) .
N8 C18 1.34(4) .
N8 Hg2 2.550(10) 2_545
Cl5 C11 2.23(4) 3_666
C1 C2 1.36(5) .
C1 H1A 0.9500 .
C2 C3 1.35(3) .
C2 H2A 0.9500 .
C4 C5 1.37(5) .
C4 C3 1.43(4) .
C4 H4A 0.9500 .
C5 H5A 0.9500 .
C1' C2' 1.30(8) .
C1' H1'A 0.9500 .
C2' C3 1.29(6) .
C2' H2'A 0.9500 .
C4' C5' 1.34(7) .
C4' C3 1.53(4) .
C4' H4'A 0.9500 .
C5' H5'A 0.9500 .
C1" C2" 1.39(7) .
C1" H1"A 0.9500 .
C2" C3 1.51(5) .
C2" H2"A 0.9500 .
C4" C3 1.29(7) .
C4" C5" 1.40(9) .
C4" H4"A 0.9500 .
C5" H5"A 0.9500 .
C6 H6A 0.9500 .
C9 C10 1.38(5) .
C9 C8 1.42(3) .
C10 C11 1.44(5) .
C10 H10A 0.9500 .
C11 Cl5 2.23(4) 3_666
C11 Hg3 2.66(4) 3_666
C11 H11A 0.9500 .
C12 C13 1.41(5) .
C12 H12A 0.9500 .
C13 C14 1.29(4) .
C13 H13A 0.9500 .
C15 C16 1.38(5) .
C15 C14 1.46(4) .
C15 H15A 0.9500 .
C16 H16A 0.9500 .
C9' C10' 1.41(4) .
C10' C11' 1.40(4) .
C10' H10B 0.9500 .
C11' H11B 0.9500 .
C12' C13' 1.36(3) .
C12' H12B 0.9500 .
C13' C14 1.41(3) .
C13' H13B 0.9500 .
C15' C16' 1.32(3) .
C15' C14 1.40(3) .
C15' H15B 0.9500 .
C16' H16B 0.9500 .
C17 H17A 0.9500 .
C20 C19 1.38(4) .
C20 C19' 1.38(3) .
C20 C21 1.42(3) .
C20 C21' 1.43(3) .
C18 C19 1.38(5) .
C18 H18A 0.9500 .
C19 H19A 0.9500 .
C21 C22 1.36(4) .
C21 H21A 0.9500 .
C22 H22A 0.9500 .
C18' C19' 1.37(4) .
C18' H18B 0.9500 .
C19' H19B 0.9500 .
C21' C22' 1.35(3) .
C21' H21B 0.9500 .
C22' H22B 0.9500 .
C7 C8 1.39(2) .
C7 H7A 0.9500 .
C8 H8A 0.9500 .
